data_7707479
loop_
_publ_author_name
'Cepeda, Javier'
'P\'erez-Y\'a\~nez, Sonia'
'Garc\'ia, Jose \'Angel'
'Rojas, Sara'
'Rodr\'iguez-Di\'eguez, Antonio'

_publ_section_title
;
 Towards correlating dimensionality and topology in luminescent MOFs based
 on terephthalato and bispyridyl-like ligands.
;
_journal_issue 26
_journal_name_full 'Dalton transactions (Cambridge, England : 2003)'
_journal_page_first 9269
_journal_page_last 9282
_journal_paper_doi 10.1039/d1dt01204e
_journal_volume 50
_journal_year 2021
_chemical_compound_source 'synthesis as described'
_chemical_formula_moiety 'C20 H12 Cd N6 O4, (C3 H7 N O)'
_chemical_formula_structural 'C20 H12 Cd N6 O4, (C3 H7 N O)'
_chemical_formula_sum 'C23 H19 Cd N7 O5'
_chemical_formula_weight 585.85
_chemical_name_systematic
'Poly{[(mu3-1,4-benzenedicarboxylato-k2O,O':k2O'',O''':kO'')(mu-3,6-bis(4-pyridyl)-1,2,4,5-tetrazine)cadmium(II)] dimethylformamide}'
_space_group_crystal_system orthorhombic
_space_group_IT_number 54
_space_group_name_Hall '-P 2a 2ac'
_space_group_name_H-M_alt 'P c c a'
_atom_sites_solution_hydrogens geom
_atom_sites_solution_primary direct
_atom_sites_solution_secondary difmap
_audit_creation_method SHELXL-2018/3
_audit_update_record
;
2021-05-21 deposited with the CCDC.	2021-05-25 downloaded from the CCDC.
;
_cell_angle_alpha 90
_cell_angle_beta 90
_cell_angle_gamma 90
_cell_formula_units_Z 8
_cell_length_a 14.1969(6)
_cell_length_b 15.7861(7)
_cell_length_c 21.0190(9)
_cell_measurement_reflns_used 19080
_cell_measurement_temperature 100(2)
_cell_measurement_theta_max 23.383
_cell_measurement_theta_min 1.289
_cell_volume 4710.6(4)
_computing_cell_refinement 'Bruker SAINT'
_computing_data_collection 'Bruker APEX2'
_computing_data_reduction 'Bruker SAINT'
_computing_molecular_graphics 'Bruker SHELXTL'
_computing_publication_material 'Bruker SHELXTL'
_computing_structure_refinement 'SHELXL-2018/3 (Sheldrick, 2018)'
_computing_structure_solution 'SHELXS-97 (Sheldrick 2008)'
_diffrn_ambient_temperature 100(2)
_diffrn_measured_fraction_theta_full 0.999
_diffrn_measured_fraction_theta_max 0.999
_diffrn_measurement_device_type 'Bruker Venture'
_diffrn_measurement_method \w
_diffrn_radiation_monochromator graphite
_diffrn_radiation_source 'fine-focus sealed tube'
_diffrn_radiation_type MoK\a
_diffrn_radiation_wavelength 0.71073
_diffrn_reflns_av_R_equivalents 0.0592
_diffrn_reflns_av_unetI/netI 0.0169
_diffrn_reflns_Laue_measured_fraction_full 0.999
_diffrn_reflns_Laue_measured_fraction_max 0.999
_diffrn_reflns_limit_h_max 19
_diffrn_reflns_limit_h_min -19
_diffrn_reflns_limit_k_max 21
_diffrn_reflns_limit_k_min -21
_diffrn_reflns_limit_l_max 28
_diffrn_reflns_limit_l_min -28
_diffrn_reflns_number 165009
_diffrn_reflns_point_group_measured_fraction_full 0.999
_diffrn_reflns_point_group_measured_fraction_max 0.999
_diffrn_reflns_theta_full 25.242
_diffrn_reflns_theta_max 28.773
_diffrn_reflns_theta_min 2.328
_diffrn_standards_decay_% 0
_diffrn_standards_interval_count 0
_diffrn_standards_interval_time 0
_diffrn_standards_number 0
_exptl_absorpt_coefficient_mu 0.978
_exptl_absorpt_correction_T_max 0.982
_exptl_absorpt_correction_T_min 0.903
_exptl_absorpt_correction_type numerical
_exptl_absorpt_process_details
;
SADABS, Program for Empirical Adsorption Correction, 
Institute for Inorganic Chemistry, University of Gottingen: Germany, 
1996Version 1.171.35.15 (release 03-08-2011 CrysAlis171 .NET)
;
_exptl_crystal_colour pink
_exptl_crystal_density_diffrn 1.652
_exptl_crystal_density_method none
_exptl_crystal_description needle
_exptl_crystal_F_000 2352
_exptl_crystal_preparation Luminescent
_exptl_crystal_recrystallization_method 'Re-crystallisation from solvent: Dimethylformamide'
_exptl_crystal_size_max 0.12
_exptl_crystal_size_mid 0.03
_exptl_crystal_size_min 0.02
_platon_squeeze_details
;
TITL mo_AC2200R_0m in P2/c                  New:Pcca
CELL   14.1969   15.7861   21.0190     90.00     90.00     90.00
SPGR Pcca
# Solvent Accessible Volume =      1327
# Electrons Found in S.A.V. =       315
# Note: Atoms in Void are Labelled as Cxxx and Qxxx for all Others
Q101 0.394 0.732 0.189 !       4.16 eA-3
Q102 0.312 0.611 0.825 !       2.56 eA-3
Q103 0.312 0.392 0.300 !       2.53 eA-3
Q104 0.312 0.234 0.313 !       2.29 eA-3
Q105 0.904 0.690 0.306 !       2.17 eA-3
Q106 0.313 0.173 0.310 !       2.04 eA-3
C107 0.734 0.579 0.020 !       1.79 eA-3
C108 0.379 0.492 0.474 !       1.78 eA-3
C109 0.379 0.492 0.995 !       1.78 eA-3
Q110 0.062 0.418 0.017 !       1.74 eA-3
C111 0.750 0.999 0.109 !       1.74 eA-3
C112 0.439 0.580 0.483 !       1.64 eA-3
Q113 0.298 0.226 0.857 !       1.63 eA-3
C114 0.374 0.456 0.971 !       1.60 eA-3
C115 0.204 0.391 0.987 !       1.56 eA-3
Q116 0.907 0.232 0.067 !       1.55 eA-3
C117 0.169 0.581 0.451 !       1.55 eA-3
Q118 0.184 0.346 0.623 !       1.47 eA-3
C119 0.624 0.391 0.531 !       1.44 eA-3
Q120 0.106 0.841 0.692 !       1.44 eA-3
C121 0.201 0.487 0.488 !       1.44 eA-3
Q122 0.251 0.583 0.339 !       1.42 eA-3
C123 0.170 0.523 0.452 !       1.41 eA-3
Q124 0.810 0.654 0.447 !       1.40 eA-3
Q125 0.292 0.652 0.276 !       1.38 eA-3
C126 0.484 0.337 0.502 !       1.36 eA-3
C127 0.019 0.580 0.475 !       1.30 eA-3
C128 0.328 0.018 0.005 !       1.29 eA-3
Q129 0.080 0.374 0.446 !       1.28 eA-3
C130 0.576 0.388 0.031 !       1.27 eA-3
Q131 0.125 0.364 0.158 !       1.25 eA-3
C132 0.638 0.016 0.030 !       1.25 eA-3
Q133 0.876 0.798 0.260 !       1.24 eA-3
Q134 0.313 0.063 0.322 !       1.24 eA-3
Q135 0.234 0.635 0.385 !       1.23 eA-3
C136 0.892 0.988 0.010 !       1.23 eA-3
Q137 0.734 0.621 0.523 !       1.22 eA-3
Q138 0.079 0.411 0.177 !       1.21 eA-3
C139 0.779 0.560 0.592 !       1.21 eA-3
Q140 0.124 0.016 0.188 !       1.21 eA-3
C141 0.419 0.030 0.499 !       1.21 eA-3
Q142 0.155 0.795 0.273 !       1.20 eA-3
Q143 0.175 0.391 0.349 !       1.18 eA-3
Q144 0.718 0.636 0.026 !       1.17 eA-3
Q145 0.799 0.205 0.932 !       1.17 eA-3
C146 0.767 0.470 0.504 !       1.16 eA-3
Q147 0.018 0.386 0.031 !       1.16 eA-3
Q148 0.312 1.002 0.307 !       1.16 eA-3
Q149 0.156 0.345 0.446 !       1.14 eA-3
Q150 0.467 0.388 0.444 !       1.13 eA-3
Q151 0.753 0.716 0.144 !       1.13 eA-3
Q152 0.702 0.546 0.197 !       1.12 eA-3
Q153 0.328 0.376 0.373 !       1.12 eA-3
C154 0.720 0.394 0.486 !       1.11 eA-3
Q155 0.986 0.391 0.862 !       1.10 eA-3
Q156 0.986 0.238 0.218 !       1.09 eA-3
Q157 0.248 0.895 0.370 !       1.09 eA-3
Q158 0.138 0.387 0.432 !       1.09 eA-3
Q159 0.329 0.024 0.146 !       1.09 eA-3
C160 0.706 0.433 0.151 !       1.08 eA-3
Q161 0.411 0.645 0.888 !       1.08 eA-3
C162 0.747 0.593 0.914 !       1.08 eA-3
Q163 0.610 0.921 0.531 !       1.07 eA-3
C164 0.278 0.573 0.030 !       1.07 eA-3
Q165 0.871 0.639 0.801 !       1.07 eA-3
Q166 0.844 0.455 0.466 !       1.06 eA-3
Q167 0.299 0.199 0.525 !       1.05 eA-3
Q168 0.623 0.802 0.565 !       1.04 eA-3
Q169 0.983 0.653 0.185 !       1.04 eA-3
Q170 0.701 0.198 0.360 !       1.03 eA-3
Q171 0.441 0.198 0.329 !       1.03 eA-3
Q172 0.439 0.160 0.175 !       1.03 eA-3
Q173 0.702 0.805 0.200 !       1.03 eA-3
Q174 0.860 0.640 0.480 !       1.03 eA-3
Q175 0.891 0.175 0.048 !       1.03 eA-3
Q176 0.123 0.908 0.684 !       1.02 eA-3
Q177 0.374 0.231 0.202 !       1.02 eA-3
Q178 0.614 0.795 0.676 !       1.00 eA-3
Q179 0.502 0.551 0.020 !       0.99 eA-3
Q180 0.926 1.004 0.111 !       0.99 eA-3
C181 0.140 0.422 0.905 !       0.98 eA-3
Q182 0.095 0.844 0.185 !       0.98 eA-3
C183 0.765 0.015 0.004 !       0.98 eA-3
Q184 0.438 0.201 0.134 !       0.98 eA-3
Q185 0.831 0.236 0.262 !       0.97 eA-3
Q186 0.844 0.608 0.260 !       0.97 eA-3
Q187 0.317 0.615 0.905 !       0.97 eA-3
Q188 0.956 0.413 0.205 !       0.97 eA-3
Q189 0.796 0.768 0.010 !       0.97 eA-3
Q190 0.831 0.768 0.770 !       0.97 eA-3
Q191 0.074 0.362 0.204 !       0.96 eA-3
Q192 0.031 0.864 0.135 !       0.96 eA-3
Q193 0.252 0.046 0.347 !       0.96 eA-3
Q194 0.559 0.919 0.394 !       0.96 eA-3
Q195 0.079 0.414 0.715 !       0.96 eA-3
C196 0.752 0.460 0.138 !       0.96 eA-3
C197 0.248 0.540 0.862 !       0.96 eA-3
Q198 0.748 0.048 0.127 !       0.95 eA-3
Q199 0.313 0.156 0.112 !       0.95 eA-3
;
_refine_diff_density_max 4.382
_refine_diff_density_min -2.381
_refine_diff_density_rms 0.238
_refine_ls_extinction_method none
_refine_ls_goodness_of_fit_ref 1.285
_refine_ls_hydrogen_treatment constr
_refine_ls_matrix_type full
_refine_ls_number_parameters 280
_refine_ls_number_reflns 6138
_refine_ls_number_restraints 37
_refine_ls_restrained_S_all 1.283
_refine_ls_R_factor_all 0.1196
_refine_ls_R_factor_gt 0.1075
_refine_ls_shift/su_max 0.000
_refine_ls_shift/su_mean 0.000
_refine_ls_structure_factor_coef Fsqd
_refine_ls_weighting_details 'w=1/[\s^2^(Fo^2^)+(0.0168P)^2^+124.5668P] where P=(Fo^2^+2Fc^2^)/3'
_refine_ls_weighting_scheme calc
_refine_ls_wR_factor_gt 0.2302
_refine_ls_wR_factor_ref 0.2370
_reflns_Friedel_coverage 0.000
_reflns_number_gt 5402
_reflns_number_total 6138
_reflns_threshold_expression 'I > 2\s(I)'
_cod_data_source_file d1dt01204e2.cif
_cod_data_source_block 2-Cd
_cod_depositor_comments 'Adding full bibliography for 7707478--7707479.cif.'
_cod_database_code 7707479
_shelx_shelxl_version_number 2018/3
_shelx_space_group_comment
;
The symmetry employed for this shelxl refinement is uniquely defined
by the following loop, which should always be used as a source of
symmetry information in preference to the above space-group names.
They are only intended as comments.
;
_platon_squeeze_void_probe_radius 1.20

loop_
_space_group_symop_operation_xyz
'x, y, z'
'-x+1/2, -y, z'
'x+1/2, -y, -z+1/2'
'-x, y, -z+1/2'
'-x, -y, -z'
'x-1/2, y, -z'
'-x-1/2, y, z-1/2'
'x, -y, z-1/2'

loop_
_atom_site_label
_atom_site_type_symbol
_atom_site_fract_x
_atom_site_fract_y
_atom_site_fract_z
_atom_site_U_iso_or_equiv
_atom_site_adp_type
_atom_site_occupancy
_atom_site_site_symmetry_order
_atom_site_calc_flag
_atom_site_refinement_flags_posn
_atom_site_refinement_flags_adp
_atom_site_refinement_flags_occupancy
_atom_site_disorder_assembly
_atom_site_disorder_group
Cd1 Cd 0.10410(4) 0.20623(4) 0.18599(3) 0.02035(17) Uani 1 1 d . . . . .
O1A O 0.2416(5) 0.2104(6) 0.1184(3) 0.0400(19) Uani 1 1 d . . . . .
O2A O 0.1013(4) 0.2059(5) 0.0753(3) 0.0305(15) Uani 1 1 d . . . . .
C11A C 0.1893(6) 0.2086(7) 0.0705(4) 0.0251(18) Uani 1 1 d . . . . .
C1A C 0.2324(6) 0.2056(6) 0.0057(4) 0.0234(17) Uani 1 1 d . . . . .
C2A C 0.3294(6) 0.2036(7) -0.0024(4) 0.032(2) Uani 1 1 d . . . . .
H2A H 0.367957 0.200753 0.033290 0.038 Uiso 1 1 calc R U . . .
C3A C 0.3707(7) 0.2058(9) -0.0630(4) 0.045(3) Uani 1 1 d . . . . .
H3A H 0.435809 0.207093 -0.067847 0.054 Uiso 1 1 calc R U . . .
C4A C 0.3106(6) 0.2058(6) -0.1158(4) 0.0232(17) Uani 1 1 d . . . . .
C41A C 0.3531(6) 0.2078(6) -0.1818(4) 0.0250(17) Uani 1 1 d . . . . .
O3A O 0.4399(5) 0.2099(6) -0.1890(3) 0.0371(17) Uani 1 1 d . . . . .
O4A O 0.2979(5) 0.2005(5) -0.2284(3) 0.0339(16) Uani 1 1 d . . . . .
C5A C 0.2144(6) 0.2086(7) -0.1086(4) 0.031(2) Uani 1 1 d . . . . .
H5A H 0.175908 0.208998 -0.144423 0.037 Uiso 1 1 calc R U . . .
C6A C 0.1742(6) 0.2109(7) -0.0484(4) 0.030(2) Uani 1 1 d . . . . .
H6A H 0.109298 0.215835 -0.043814 0.036 Uiso 1 1 calc R U . . .
N1B N 0.0897(5) 0.0536(5) 0.1846(3) 0.0239(15) Uani 1 1 d . . . . .
C2B C 0.1283(6) 0.0119(6) 0.2305(4) 0.0271(18) Uani 1 1 d . . . . .
H2B H 0.158372 0.039987 0.263648 0.033 Uiso 1 1 calc R U . . .
C3B C 0.1237(7) -0.0764(6) 0.2293(5) 0.030(2) Uani 1 1 d . . . . .
H3B H 0.150660 -0.106554 0.262713 0.036 Uiso 1 1 calc R U . . .
C4B C 0.0811(6) -0.1207(6) 0.1809(4) 0.0255(18) Uani 1 1 d . . . . .
C5B C 0.0385(7) -0.0686(7) 0.1325(5) 0.033(2) Uani 1 1 d . U . . .
H5B H 0.005835 -0.093292 0.098977 0.039 Uiso 1 1 calc R U . . .
C6B C 0.0465(9) 0.0174(7) 0.1365(4) 0.039(3) Uani 1 1 d . . . . .
H6B H 0.020849 0.050932 0.104524 0.047 Uiso 1 1 calc R U . . .
C7B C 0.0750(7) -0.2134(6) 0.1798(5) 0.0308(19) Uani 1 1 d . U . . .
N8B N 0.1053(7) -0.2501(6) 0.2318(5) 0.041(2) Uani 1 1 d . U . . .
N9B N 0.1122(9) -0.3365(8) 0.2321(6) 0.057(3) Uani 1 1 d . U . . .
C10B C 0.0794(9) -0.3790(7) 0.1825(6) 0.047(3) Uani 1 1 d D . . . .
N11B N 0.0422(11) -0.3356(10) 0.1331(6) 0.075(4) Uani 1 1 d . . . . .
N12B N 0.0339(7) -0.2465(6) 0.1305(5) 0.038(2) Uani 1 1 d . U . . .
C13B C 0.0847(10) -0.4732(6) 0.1826(6) 0.046(3) Uani 1 1 d D . . . .
C14B C 0.1297(10) -0.5092(9) 0.2320(6) 0.056(3) Uani 1 1 d . . . . .
H14B H 0.158247 -0.477532 0.263944 0.068 Uiso 1 1 calc R U . . .
C15B C 0.1304(14) -0.5997(8) 0.2318(8) 0.072(5) Uani 1 1 d . . . . .
H15B H 0.155808 -0.625565 0.267662 0.087 Uiso 1 1 calc R U . . .
N16B N 0.0989(6) -0.6521(4) 0.1861(4) 0.0281(16) Uani 1 1 d . . . . .
C17B C 0.0541(13) -0.6063(12) 0.1414(9) 0.075(5) Uani 1 1 d . U . . .
H17B H 0.022137 -0.637084 0.110464 0.090 Uiso 1 1 calc R U . . .
C18B C 0.0496(16) -0.5158(10) 0.1355(8) 0.093(7) Uani 1 1 d . . . . .
H18B H 0.023177 -0.489454 0.100208 0.111 Uiso 1 1 calc R U . . .

loop_
_atom_site_aniso_label
_atom_site_aniso_U_11
_atom_site_aniso_U_22
_atom_site_aniso_U_33
_atom_site_aniso_U_23
_atom_site_aniso_U_13
_atom_site_aniso_U_12
Cd1 0.0210(3) 0.0290(3) 0.0110(3) -0.0011(2) 0.00075(19) 0.0007(3)
O1A 0.027(3) 0.078(6) 0.014(3) -0.006(3) 0.002(2) 0.003(4)
O2A 0.022(3) 0.057(4) 0.012(2) 0.002(3) 0.002(2) -0.003(3)
C11A 0.023(4) 0.041(5) 0.012(3) 0.007(3) 0.004(3) 0.005(4)
C1A 0.021(4) 0.039(5) 0.010(3) -0.008(3) 0.005(3) -0.004(4)
C2A 0.026(4) 0.051(6) 0.018(4) -0.006(4) 0.001(3) 0.005(4)
C3A 0.023(4) 0.099(10) 0.014(4) -0.005(5) 0.006(3) 0.012(6)
C4A 0.025(4) 0.033(5) 0.011(3) -0.010(3) 0.007(3) 0.002(4)
C41A 0.022(4) 0.037(5) 0.016(3) 0.008(4) 0.003(3) 0.001(4)
O3A 0.023(3) 0.063(5) 0.025(3) -0.013(4) 0.009(3) 0.005(3)
O4A 0.036(4) 0.051(4) 0.014(3) -0.009(3) 0.007(2) -0.005(3)
C5A 0.026(4) 0.054(6) 0.011(3) 0.005(4) 0.003(3) -0.005(4)
C6A 0.020(4) 0.055(6) 0.015(4) -0.007(4) 0.001(3) 0.002(4)
N1B 0.024(3) 0.034(4) 0.013(3) -0.006(3) 0.002(3) -0.008(3)
C2B 0.028(4) 0.028(5) 0.025(4) 0.003(3) -0.009(3) -0.003(4)
C3B 0.033(5) 0.019(4) 0.038(5) 0.002(4) -0.010(4) 0.001(4)
C4B 0.023(4) 0.032(4) 0.022(4) -0.013(4) 0.006(3) -0.015(3)
C5B 0.033(2) 0.032(2) 0.033(2) -0.0003(10) -0.0005(10) 0.0001(10)
C6B 0.072(8) 0.029(5) 0.017(4) -0.004(4) -0.018(4) -0.002(5)
C7B 0.031(2) 0.031(2) 0.031(2) -0.0004(10) 0.0011(10) -0.0003(10)
N8B 0.041(2) 0.041(2) 0.042(2) 0.0002(10) -0.0005(10) -0.0005(10)
N9B 0.056(3) 0.056(3) 0.057(3) 0.0001(10) -0.0003(10) -0.0007(10)
C10B 0.045(6) 0.060(8) 0.036(6) 0.006(6) 0.004(5) 0.012(6)
N11B 0.087(10) 0.093(11) 0.046(7) 0.003(7) 0.000(7) -0.001(9)
N12B 0.039(2) 0.038(2) 0.038(2) -0.0002(10) 0.0002(10) -0.0011(10)
C13B 0.064(8) 0.027(5) 0.048(6) -0.010(5) 0.008(6) -0.014(5)
C14B 0.061(8) 0.054(8) 0.054(7) -0.008(6) -0.018(6) -0.002(7)
C15B 0.124(15) 0.021(5) 0.071(10) -0.008(6) -0.015(10) -0.012(7)
N16B 0.045(4) 0.009(3) 0.031(4) -0.002(3) 0.002(4) -0.008(3)
C17B 0.075(5) 0.075(5) 0.075(5) -0.0002(10) -0.0003(10) 0.0000(10)
C18B 0.17(2) 0.049(9) 0.063(9) -0.002(7) -0.063(12) 0.016(11)

loop_
_geom_angle_atom_site_label_1
_geom_angle_atom_site_label_2
_geom_angle_atom_site_label_3
_geom_angle
_geom_angle_site_symmetry_1
_geom_angle_site_symmetry_3
_geom_angle_publ_flag
N16B Cd1 O4A 93.4(3) 1_565 7_656 ?
N16B Cd1 O2A 90.2(3) 1_565 . ?
O4A Cd1 O2A 143.2(2) 7_656 . ?
N16B Cd1 O3A 86.7(3) 1_565 6 ?
O4A Cd1 O3A 126.2(2) 7_656 6 ?
O2A Cd1 O3A 90.6(2) . 6 ?
N16B Cd1 O1A 90.0(3) 1_565 . ?
O4A Cd1 O1A 88.4(2) 7_656 . ?
O2A Cd1 O1A 54.9(2) . . ?
O3A Cd1 O1A 145.4(2) 6 . ?
N16B Cd1 N1B 173.2(3) 1_565 . ?
O4A Cd1 N1B 91.2(3) 7_656 . ?
O2A Cd1 N1B 89.1(3) . . ?
O3A Cd1 N1B 86.6(3) 6 . ?
O1A Cd1 N1B 95.1(3) . . ?
N16B Cd1 C11A 90.1(3) 1_565 . ?
O4A Cd1 C11A 115.8(2) 7_656 . ?
O2A Cd1 C11A 27.5(2) . . ?
O3A Cd1 C11A 118.0(2) 6 . ?
O1A Cd1 C11A 27.5(2) . . ?
N1B Cd1 C11A 92.3(3) . . ?
C11A O1A Cd1 89.5(5) . . ?
C11A O2A Cd1 93.6(5) . . ?
O1A C11A O2A 121.9(7) . . ?
O1A C11A C1A 119.4(7) . . ?
O2A C11A C1A 118.7(7) . . ?
O1A C11A Cd1 63.0(4) . . ?
O2A C11A Cd1 58.9(4) . . ?
C1A C11A Cd1 176.5(7) . . ?
C2A C1A C6A 119.0(7) . . ?
C2A C1A C11A 121.2(7) . . ?
C6A C1A C11A 119.6(7) . . ?
C1A C2A C3A 121.7(8) . . ?
C4A C3A C2A 117.7(8) . . ?
C5A C4A C3A 121.2(7) . . ?
C5A C4A C41A 119.8(8) . . ?
C3A C4A C41A 119.0(7) . . ?
O3A C41A O4A 121.6(8) . . ?
O3A C41A C4A 120.6(8) . . ?
O4A C41A C4A 117.6(7) . . ?
C41A O3A Cd1 170.9(6) . 6_655 ?
C41A O4A Cd1 103.4(5) . 7_655 ?
C4A C5A C6A 120.6(8) . . ?
C5A C6A C1A 119.6(8) . . ?
C2B N1B C6B 123.5(9) . . ?
C2B N1B Cd1 117.6(6) . . ?
C6B N1B Cd1 118.9(7) . . ?
N1B C2B C3B 118.5(9) . . ?
C4B C3B C2B 122.8(9) . . ?
C3B C4B C5B 114.6(9) . . ?
C3B C4B C7B 123.1(9) . . ?
C5B C4B C7B 122.2(8) . . ?
C6B C5B C4B 119.3(9) . . ?
N1B C6B C5B 121.3(10) . . ?
N12B C7B N8B 129.5(10) . . ?
N12B C7B C4B 116.1(9) . . ?
N8B C7B C4B 114.1(9) . . ?
C7B N8B N9B 118.0(10) . . ?
C10B N9B N8B 118.4(11) . . ?
N9B C10B N11B 119.0(11) . . ?
N9B C10B C13B 119.2(11) . . ?
N11B C10B C13B 121.8(12) . . ?
C10B N11B N12B 124.6(12) . . ?
C7B N12B N11B 109.4(10) . . ?
C18B C13B C14B 123.6(12) . . ?
C18B C13B C10B 119.9(13) . . ?
C14B C13B C10B 116.5(11) . . ?
C13B C14B C15B 115.0(12) . . ?
N16B C15B C14B 128.0(14) . . ?
C15B N16B C17B 109.0(12) . . ?
C15B N16B Cd1 127.2(8) . 1_545 ?
C17B N16B Cd1 123.5(9) . 1_545 ?
N16B C17B C18B 128.0(16) . . ?
C13B C18B C17B 115.7(14) . . ?

loop_
_geom_bond_atom_site_label_1
_geom_bond_atom_site_label_2
_geom_bond_distance
_geom_bond_site_symmetry_2
_geom_bond_publ_flag
Cd1 N16B 2.238(7) 1_565 ?
Cd1 O4A 2.275(6) 7_656 ?
Cd1 O2A 2.326(6) . ?
Cd1 O3A 2.332(7) 6 ?
Cd1 O1A 2.416(7) . ?
Cd1 N1B 2.418(8) . ?
Cd1 C11A 2.711(8) . ?
O1A C11A 1.251(10) . ?
O2A C11A 1.253(10) . ?
C11A C1A 1.496(10) . ?
C1A C2A 1.388(12) . ?
C1A C6A 1.406(11) . ?
C2A C3A 1.402(12) . ?
C3A C4A 1.401(12) . ?
C4A C5A 1.375(12) . ?
C4A C41A 1.511(10) . ?
C41A O3A 1.242(10) . ?
C41A O4A 1.261(10) . ?
C5A C6A 1.390(11) . ?
N1B C2B 1.291(11) . ?
N1B C6B 1.313(11) . ?
C2B C3B 1.395(13) . ?
C3B C4B 1.375(12) . ?
C4B C5B 1.441(14) . ?
C4B C7B 1.467(13) . ?
C5B C6B 1.364(14) . ?
C7B N12B 1.298(13) . ?
C7B N8B 1.309(13) . ?
N8B N9B 1.367(15) . ?
N9B C10B 1.325(16) . ?
C10B N11B 1.352(17) . ?
C10B C13B 1.488(9) . ?
N11B N12B 1.413(17) . ?
C13B C18B 1.296(18) . ?
C13B C14B 1.345(18) . ?
C14B C15B 1.429(19) . ?
C15B N16B 1.343(15) . ?
N16B C17B 1.345(19) . ?
C17B C18B 1.43(2) . ?

loop_
_geom_torsion_atom_site_label_1
_geom_torsion_atom_site_label_2
_geom_torsion_atom_site_label_3
_geom_torsion_atom_site_label_4
_geom_torsion
_geom_torsion_site_symmetry_1
_geom_torsion_site_symmetry_2
_geom_torsion_site_symmetry_3
_geom_torsion_site_symmetry_4
_geom_torsion_publ_flag
Cd1 O1A C11A O2A 0.1(11) . . . . ?
Cd1 O1A C11A C1A -177.1(9) . . . . ?
Cd1 O2A C11A O1A -0.1(12) . . . . ?
Cd1 O2A C11A C1A 177.1(8) . . . . ?
O1A C11A C1A C2A 0.9(16) . . . . ?
O2A C11A C1A C2A -176.4(10) . . . . ?
O1A C11A C1A C6A -174.6(11) . . . . ?
O2A C11A C1A C6A 8.1(15) . . . . ?
C6A C1A C2A C3A -0.7(18) . . . . ?
C11A C1A C2A C3A -176.2(11) . . . . ?
C1A C2A C3A C4A -3.1(19) . . . . ?
C2A C3A C4A C5A 3.7(19) . . . . ?
C2A C3A C4A C41A -179.8(11) . . . . ?
C5A C4A C41A O3A 176.1(11) . . . . ?
C3A C4A C41A O3A -0.5(16) . . . . ?
C5A C4A C41A O4A -9.3(15) . . . . ?
C3A C4A C41A O4A 174.0(11) . . . . ?
O3A C41A O4A Cd1 -5.0(12) . . . 7_655 ?
C4A C41A O4A Cd1 -179.5(7) . . . 7_655 ?
C3A C4A C5A C6A -0.4(18) . . . . ?
C41A C4A C5A C6A -177.0(10) . . . . ?
C4A C5A C6A C1A -3.5(18) . . . . ?
C2A C1A C6A C5A 4.0(17) . . . . ?
C11A C1A C6A C5A 179.6(10) . . . . ?
C6B N1B C2B C3B -0.2(15) . . . . ?
Cd1 N1B C2B C3B -177.7(7) . . . . ?
N1B C2B C3B C4B 0.9(15) . . . . ?
C2B C3B C4B C5B -2.1(14) . . . . ?
C2B C3B C4B C7B -179.1(9) . . . . ?
C3B C4B C5B C6B 2.7(14) . . . . ?
C7B C4B C5B C6B 179.8(10) . . . . ?
C2B N1B C6B C5B 0.9(17) . . . . ?
Cd1 N1B C6B C5B 178.3(9) . . . . ?
C4B C5B C6B N1B -2.2(17) . . . . ?
C3B C4B C7B N12B -179.0(9) . . . . ?
C5B C4B C7B N12B 4.2(14) . . . . ?
C3B C4B C7B N8B 6.3(14) . . . . ?
C5B C4B C7B N8B -170.5(9) . . . . ?
N12B C7B N8B N9B 13.5(18) . . . . ?
C4B C7B N8B N9B -172.7(10) . . . . ?
C7B N8B N9B C10B -6.6(18) . . . . ?
N8B N9B C10B N11B 1.3(19) . . . . ?
N8B N9B C10B C13B -178.8(11) . . . . ?
N9B C10B N11B N12B -1(2) . . . . ?
C13B C10B N11B N12B 179.1(12) . . . . ?
N8B C7B N12B N11B -12.3(17) . . . . ?
C4B C7B N12B N11B 174.0(10) . . . . ?
C10B N11B N12B C7B 5.7(19) . . . . ?
N9B C10B C13B C18B 177.4(16) . . . . ?
N11B C10B C13B C18B -3(2) . . . . ?
N9B C10B C13B C14B -4.8(19) . . . . ?
N11B C10B C13B C14B 175.0(13) . . . . ?
C18B C13B C14B C15B -5(3) . . . . ?
C10B C13B C14B C15B 177.8(14) . . . . ?
C13B C14B C15B N16B 6(3) . . . . ?
C14B C15B N16B C17B -8(2) . . . . ?
C14B C15B N16B Cd1 178.4(13) . . . 1_545 ?
C15B N16B C17B C18B 8(3) . . . . ?
Cd1 N16B C17B C18B -177.3(16) 1_545 . . . ?
C14B C13B C18B C17B 5(3) . . . . ?
C10B C13B C18B C17B -177.1(15) . . . . ?
N16B C17B C18B C13B -8(3) . . . . ?

loop_
_platon_squeeze_void_nr
_platon_squeeze_void_average_x
_platon_squeeze_void_average_y
_platon_squeeze_void_average_z
_platon_squeeze_void_volume
_platon_squeeze_void_count_electrons
_platon_squeeze_void_content
1 -0.009 0.500 0.000 446 119 ' '
2 -0.012 0.500 0.500 446 119 ' '
3 0.007 0.000 0.500 215 39 ' '
4 0.007 0.000 1.000 215 39 ' '
